data_7038428
loop_
_publ_author_name
'Mallov, Ian'
'Stephan, Douglas W.'

_publ_section_title
;
 Ferrocenyl-derived electrophilic phosphonium cations (EPCs) as Lewis acid
 catalysts.
;
_journal_issue 13
_journal_name_full 'Dalton transactions (Cambridge, England : 2003)'
_journal_page_first 5568
_journal_page_last 5574
_journal_paper_doi 10.1039/c6dt00105j
_journal_volume 45
_journal_year 2016
_chemical_formula_moiety 'C17 H16 Fe P, B C24 F20, 0.5(C H2 Cl2)'
_chemical_formula_sum 'C41.5 H17 B Cl F20 Fe P'
_chemical_formula_weight 1028.66
_chemical_name_systematic
;
 ? 
;
_space_group_crystal_system triclinic
_space_group_IT_number 2
_space_group_name_Hall '-P 1'
_space_group_name_H-M_alt 'P -1'
_symmetry_Int_Tables_number 2
_symmetry_space_group_name_Hall '-P 1'
_symmetry_space_group_name_H-M 'P -1'
_audit_creation_date 2015-12-03
_audit_creation_method
;
Olex2 1.2
(compiled 2015.09.30 svn.r3233 for OlexSys, GUI svn.r5103)
;
_audit_update_record
;
2015-12-04 deposited with the CCDC.
2016-02-17 downloaded from the CCDC.
;
_cell_angle_alpha 92.820(11)
_cell_angle_beta 95.745(9)
_cell_angle_gamma 110.566(8)
_cell_formula_units_Z 2
_cell_length_a 9.2968(19)
_cell_length_b 12.614(3)
_cell_length_c 17.635(4)
_cell_measurement_reflns_used 1932
_cell_measurement_temperature 150(2)
_cell_measurement_theta_max 26.87
_cell_measurement_theta_min 2.36
_cell_volume 1918.6(8)
_computing_molecular_graphics 'Olex2 (Dolomanov et al., 2009)'
_computing_publication_material 'Olex2 (Dolomanov et al., 2009)'
_computing_structure_refinement 'olex2.refine (Bourhis et al., 2015)'
_computing_structure_solution 'SHELXS-97 (Sheldrick, 2008)'
_diffrn_ambient_temperature 150.05
_diffrn_measured_fraction_theta_full 0.9987
_diffrn_measured_fraction_theta_max 0.9987
_diffrn_measurement_device_type 'Bruker AXS'
_diffrn_radiation_type 'Mo K\a'
_diffrn_radiation_wavelength 0.71073
_diffrn_reflns_av_R_equivalents 0.1505
_diffrn_reflns_av_unetI/netI 0.2149
_diffrn_reflns_limit_h_max 12
_diffrn_reflns_limit_h_min -11
_diffrn_reflns_limit_k_max 16
_diffrn_reflns_limit_k_min -16
_diffrn_reflns_limit_l_max 19
_diffrn_reflns_limit_l_min -22
_diffrn_reflns_number 32873
_diffrn_reflns_theta_full 24.9984
_diffrn_reflns_theta_max 25.00
_diffrn_reflns_theta_min 1.17
_exptl_absorpt_coefficient_mu 0.636
_exptl_absorpt_correction_T_max 0.7456
_exptl_absorpt_correction_T_min 0.6690
_exptl_absorpt_correction_type multi-scan
_exptl_absorpt_process_details
;
SADABS-2014/5 (Bruker,2014/5) was used for absorption correction.
wR2(int) was 0.0811 before and 0.0639 after correction.
The Ratio of minimum to maximum transmission is 0.8973.
The \l/2 correction factor is 0.00150.
;
_exptl_crystal_colour red
_exptl_crystal_colour_primary red
_exptl_crystal_density_diffrn 1.7805
_exptl_crystal_density_method 'not measured'
_exptl_crystal_description rectangular
_exptl_crystal_F_000 1020.1160
_exptl_crystal_size_max 0.3
_exptl_crystal_size_mid 0.1
_exptl_crystal_size_min 0.05
_refine_diff_density_max 1.0235
_refine_diff_density_min -1.0528
_refine_diff_density_rms 0.2429
_refine_ls_d_res_high 0.8409
_refine_ls_d_res_low 17.4743
_refine_ls_goodness_of_fit_ref 0.9571
_refine_ls_hydrogen_treatment mixed
_refine_ls_matrix_type full
_refine_ls_number_constraints 34
_refine_ls_number_parameters 601
_refine_ls_number_reflns 6734
_refine_ls_number_restraints 0
_refine_ls_restrained_S_all 0.9571
_refine_ls_R_factor_all 0.1363
_refine_ls_R_factor_gt 0.0557
_refine_ls_shift/su_max 0.0000
_refine_ls_shift/su_mean 0.0000
_refine_ls_structure_factor_coef Fsqd
_refine_ls_weighting_details 'w=1/[\s^2^(Fo^2^)+(0.0000P)^2^+3.9393P] where P=(Fo^2^+2Fc^2^)/3'
_refine_ls_weighting_scheme calc
_refine_ls_wR_factor_gt 0.0754
_refine_ls_wR_factor_ref 0.1029
_reflns_Friedel_coverage 0.0
_reflns_limit_h_max 10
_reflns_limit_h_min -11
_reflns_limit_k_max 14
_reflns_limit_k_min -14
_reflns_limit_l_max 20
_reflns_limit_l_min 0
_reflns_number_gt 3711
_reflns_number_total 6734
_reflns_threshold_expression I>=2u(I)
_cod_data_source_file c6dt00105j2.cif
_cod_data_source_block im035_0m
_cod_depositor_comments 'Adding full bibliography for 7038425--7038428.cif.'
_cod_original_cell_volume 1918.5(7)
_cod_database_code 7038428
_olex2_refinement_description
;
1. Fixed Uiso
 At 1.2 times of:
  All C(H) groups, All C(H,H) groups
 At 1.5 times of:
  All C(H,H,H) groups
2. Others
 Fixed Sof: Cl2(0.5) Cl1(0.5) C100(0.5) H10a(0.5) H10b(0.5)
3.a Free rotating group:
 Cl2(Cl1,C100)
3.b Ternary CH refined with riding coordinates:
 C26(H26), C27(H27), C28(H28), C31(H31), C32(H32), C33(H33), C41(H41), C44(H44)
3.c Secondary CH2 refined with riding coordinates:
 C100(H10a,H10b)
3.d Aromatic/amide H refined with riding coordinates:
 C35(H35), C36(H36), C37(H37), C38(H38), C39(H39)
3.e Idealised Me refined as rotating group:
 C40(H40a,H40b,H40c)
;
_olex2_submission_special_instructions 'No special instructions were received'

loop_
_space_group_symop_id
_space_group_symop_operation_xyz
1 x,y,z
2 -x,-y,-z

loop_
_atom_site_label
_atom_site_type_symbol
_atom_site_fract_x
_atom_site_fract_y
_atom_site_fract_z
_atom_site_U_iso_or_equiv
_atom_site_adp_type
_atom_site_occupancy
_atom_site_refinement_flags_posn
_atom_site_disorder_group
Fe1 Fe 0.48199(8) -0.35522(6) 1.37351(4) 0.0240(2) Uani 1.000000 . .
P1 P 0.24931(15) -0.45966(11) 1.27121(8) 0.0243(3) Uani 1.000000 . .
F1 F 1.9610(3) 0.2320(3) 1.53850(17) 0.0555(10) Uani 1.000000 . .
F2 F 1.6366(4) -0.2131(3) 1.04125(17) 0.0491(9) Uani 1.000000 . .
F3 F 1.3918(3) -0.1430(2) 1.01401(16) 0.0423(8) Uani 1.000000 . .
F4 F 1.3504(3) 0.0069(2) 1.11399(15) 0.0298(7) Uani 1.000000 . .
F5 F 1.8143(3) 0.0321(2) 1.26435(15) 0.0328(7) Uani 1.000000 . .
F6 F 1.8474(3) -0.1199(3) 1.16757(17) 0.0445(9) Uani 1.000000 . .
F7 F 1.3086(3) 0.2240(2) 1.18104(16) 0.0373(8) Uani 1.000000 . .
F8 F 1.8277(3) 0.2422(2) 1.19071(16) 0.0327(7) Uani 1.000000 . .
F9 F 1.8788(4) 0.3964(2) 1.09006(17) 0.0478(9) Uani 1.000000 . .
F10 F 1.3655(4) 0.3831(3) 1.08570(18) 0.0561(10) Uani 1.000000 . .
F11 F 1.4365(3) 0.2722(2) 1.33891(15) 0.0273(7) Uani 1.000000 . .
F12 F 1.1845(3) 0.2194(2) 1.40901(16) 0.0339(8) Uani 1.000000 . .
F13 F 0.9817(3) -0.0011(2) 1.39821(16) 0.0304(7) Uani 1.000000 . .
F14 F 1.0393(3) -0.1633(2) 1.31277(16) 0.0297(7) Uani 1.000000 . .
F15 F 1.2904(3) -0.1149(2) 1.24414(15) 0.0255(7) Uani 1.000000 . .
F16 F 1.5725(3) -0.0271(2) 1.36243(15) 0.0285(7) Uani 1.000000 . .
F17 F 1.7523(3) 0.0173(3) 1.49483(17) 0.0460(9) Uani 1.000000 . .
F18 F 1.9672(3) 0.4019(3) 1.44823(18) 0.0541(10) Uani 1.000000 . .
F19 F 1.7805(3) 0.3627(2) 1.31941(16) 0.0343(8) Uani 1.000000 . .
F20 F 1.6487(4) 0.4699(3) 1.03550(19) 0.0617(10) Uani 1.000000 . .
C2 C 1.6220(8) 0.3924(4) 1.0872(3) 0.0375(15) Uani 1.000000 . .
C3 C 1.4812(7) 0.3479(5) 1.1123(3) 0.0366(15) Uani 1.000000 . .
C5 C 1.5675(6) 0.2266(4) 1.1939(3) 0.0212(12) Uani 1.000000 . .
C6 C 1.6693(5) 0.1639(4) 1.3312(3) 0.0172(11) Uani 1.000000 . .
C7 C 1.6684(5) 0.0825(4) 1.3815(3) 0.0217(12) Uani 1.000000 . .
C8 C 1.7613(6) 0.1025(5) 1.4497(3) 0.0276(13) Uani 1.000000 . .
C9 C 1.8655(6) 0.2094(5) 1.4719(3) 0.0332(14) Uani 1.000000 . .
C10 C 1.6167(6) -0.1369(4) 1.0909(3) 0.0313(14) Uani 1.000000 . .
C11 C 1.4942(6) -0.1007(4) 1.0778(3) 0.0275(13) Uani 1.000000 . .
C12 C 1.4755(5) -0.0235(4) 1.1304(3) 0.0186(11) Uani 1.000000 . .
C13 C 1.5752(5) 0.0247(4) 1.1968(3) 0.0177(11) Uani 1.000000 . .
C14 C 1.7008(5) -0.0111(4) 1.2046(3) 0.0204(12) Uani 1.000000 . .
C15 C 1.7225(6) -0.0893(4) 1.1543(3) 0.0257(13) Uani 1.000000 . .
C16 C 1.7378(7) 0.3557(4) 1.1143(3) 0.0332(14) Uani 1.000000 . .
C17 C 1.7083(6) 0.2749(4) 1.1667(3) 0.0261(13) Uani 1.000000 . .
C18 C 1.3769(5) 0.0825(4) 1.2854(3) 0.0172(11) Uani 1.000000 . .
C19 C 1.3394(6) 0.1612(4) 1.3300(3) 0.0211(12) Uani 1.000000 . .
C20 C 1.2103(5) 0.1369(4) 1.3667(3) 0.0211(12) Uani 1.000000 . .
C21 C 1.1073(5) 0.0271(4) 1.3607(3) 0.0224(12) Uani 1.000000 . .
C22 C 1.1369(5) -0.0551(4) 1.3179(3) 0.0188(11) Uani 1.000000 . .
C23 C 1.2688(5) -0.0263(4) 1.2818(3) 0.0173(11) Uani 1.000000 . .
C24 C 1.8695(6) 0.2948(5) 1.4265(3) 0.0322(14) Uani 1.000000 . .
C25 C 1.7713(5) 0.2711(4) 1.3586(3) 0.0234(12) Uani 1.000000 . .
C26 C 0.6736(6) -0.2625(4) 1.3225(3) 0.0355(14) Uani 1.000000 . .
H26 H 0.7506(6) -0.1858(4) 1.3424(3) 0.0426(17) Uiso 1.000000 R .
C27 C 0.6841(5) -0.3680(4) 1.3395(3) 0.0315(14) Uani 1.000000 . .
H27 H 0.7693(5) -0.3781(4) 1.3742(3) 0.0378(16) Uiso 1.000000 R .
C28 C 0.5501(5) -0.4567(4) 1.3037(3) 0.0282(13) Uani 1.000000 . .
H28 H 0.5270(5) -0.5399(4) 1.3066(3) 0.0338(16) Uiso 1.000000 R .
C29 C 0.4526(6) -0.4062(4) 1.2618(3) 0.0257(13) Uani 1.000000 . .
C30 C 0.2532(5) -0.4132(4) 1.3698(3) 0.0254(13) Uani 1.000000 . .
C31 C 0.3185(5) -0.4672(4) 1.4274(3) 0.0281(13) Uani 1.000000 . .
H31 H 0.2976(5) -0.5506(4) 1.4277(3) 0.0338(16) Uiso 1.000000 R .
C32 C 0.4164(6) -0.3818(5) 1.4827(3) 0.0375(15) Uani 1.000000 . .
H32 H 0.4815(6) -0.3939(5) 1.5277(3) 0.0450(18) Uiso 1.000000 R .
C33 C 0.3144(5) -0.2931(4) 1.3924(3) 0.0284(13) Uani 1.000000 . .
H33 H 0.2902(5) -0.2331(4) 1.3644(3) 0.0341(16) Uiso 1.000000 R .
C34 C 0.1442(5) -0.3990(4) 1.2091(3) 0.0221(12) Uani 1.000000 . .
C35 C 0.0056(6) -0.3937(4) 1.2283(3) 0.0290(13) Uani 1.000000 . .
H35 H -0.0281(6) -0.4176(4) 1.2758(3) 0.0348(16) Uiso 1.000000 R .
C36 C -0.0837(6) -0.3536(4) 1.1783(3) 0.0317(14) Uani 1.000000 . .
H36 H -0.1788(6) -0.3502(4) 1.1913(3) 0.0380(17) Uiso 1.000000 R .
C37 C -0.0337(6) -0.3188(4) 1.1097(3) 0.0332(14) Uani 1.000000 . .
H37 H -0.0948(6) -0.2912(4) 1.0753(3) 0.0399(17) Uiso 1.000000 R .
C38 C 0.1033(6) -0.3237(4) 1.0905(3) 0.0355(14) Uani 1.000000 . .
H38 H 0.1366(6) -0.2988(4) 1.0431(3) 0.0426(17) Uiso 1.000000 R .
C39 C 0.1932(6) -0.3640(4) 1.1391(3) 0.0304(13) Uani 1.000000 . .
H39 H 0.2875(6) -0.3680(4) 1.1253(3) 0.0365(16) Uiso 1.000000 R .
C40 C 0.1705(6) -0.6109(4) 1.2560(3) 0.0365(15) Uani 1.000000 . .
H40a H 0.169(3) -0.6344(4) 1.2020(5) 0.055(2) Uiso 1.000000 GR .
H40b H 0.235(2) -0.6429(4) 1.2880(13) 0.055(2) Uiso 1.000000 GR .
H40c H 0.0648(14) -0.6386(4) 1.2697(17) 0.055(2) Uiso 1.000000 GR .
C41 C 0.5332(6) -0.2838(4) 1.2754(3) 0.0285(13) Uani 1.000000 . .
H41 H 0.4957(6) -0.2247(4) 1.2542(3) 0.0342(16) Uiso 1.000000 R .
B1 B 1.5462(6) 0.1243(4) 1.2514(3) 0.0189(13) Uani 1.000000 . .
C44 C 0.4157(6) -0.2749(5) 1.4618(3) 0.0356(14) Uani 1.000000 . .
H44 H 0.4788(6) -0.1994(5) 1.4899(3) 0.0427(17) Uiso 1.000000 R .
C4 C 1.4560(6) 0.2663(4) 1.1633(3) 0.0249(12) Uani 1.000000 . .
Cl2 Cl 2.0420(6) -0.1246(4) 0.9441(3) 0.103(2) Uani 0.500000 . -1
Cl1 Cl 2.0076(8) 0.0696(5) 1.0285(4) 0.118(2) Uani 0.500000 G -1
C100 C 1.9331(17) -0.0360(13) 0.9511(8) 0.101(10) Uani 0.500000 G -1
H10a H 1.9311(17) 0.0011(13) 0.9030(8) 0.122(12) Uiso 0.500000 R -1
H10b H 1.8251(17) -0.0831(13) 0.9571(8) 0.122(12) Uiso 0.500000 R -1

loop_
_atom_site_aniso_label
_atom_site_aniso_U_11
_atom_site_aniso_U_22
_atom_site_aniso_U_33
_atom_site_aniso_U_12
_atom_site_aniso_U_13
_atom_site_aniso_U_23
Fe1 0.0208(4) 0.0215(4) 0.0292(5) 0.0066(3) 0.0057(3) -0.0019(3)
P1 0.0225(8) 0.0202(7) 0.0297(9) 0.0075(6) 0.0034(6) -0.0004(6)
F1 0.039(2) 0.101(3) 0.0204(19) 0.023(2) -0.0105(16) -0.0071(18)
F2 0.068(2) 0.046(2) 0.038(2) 0.0274(18) 0.0115(17) -0.0167(17)
F3 0.048(2) 0.0443(19) 0.0229(18) 0.0064(16) -0.0038(15) -0.0158(15)
F4 0.0308(17) 0.0352(17) 0.0222(17) 0.0137(14) -0.0063(13) -0.0035(13)
F5 0.0305(17) 0.0472(19) 0.0266(18) 0.0244(15) -0.0042(14) -0.0053(15)
F6 0.055(2) 0.056(2) 0.041(2) 0.0423(19) 0.0100(17) 0.0003(17)
F7 0.041(2) 0.0449(19) 0.036(2) 0.0286(17) 0.0016(16) 0.0103(16)
F8 0.0290(18) 0.0309(17) 0.0310(18) 0.0016(14) 0.0065(14) 0.0008(14)
F9 0.058(2) 0.037(2) 0.031(2) -0.0068(17) 0.0186(17) 0.0054(16)
F10 0.085(3) 0.052(2) 0.044(2) 0.042(2) -0.0028(19) 0.0204(18)
F11 0.0329(17) 0.0141(15) 0.0329(18) 0.0061(13) 0.0045(14) -0.0012(13)
F12 0.0392(19) 0.0290(17) 0.039(2) 0.0182(15) 0.0125(15) -0.0041(14)
F13 0.0249(17) 0.0368(18) 0.0323(18) 0.0124(14) 0.0099(14) 0.0069(14)
F14 0.0258(17) 0.0201(16) 0.0384(19) 0.0014(14) 0.0075(14) 0.0015(14)
F15 0.0280(16) 0.0193(15) 0.0288(18) 0.0072(13) 0.0083(13) -0.0034(13)
F16 0.0367(18) 0.0235(17) 0.0274(18) 0.0141(14) -0.0003(14) 0.0062(13)
F17 0.055(2) 0.071(2) 0.0245(19) 0.0362(19) 0.0023(16) 0.0180(17)
F18 0.038(2) 0.054(2) 0.042(2) -0.0139(17) 0.0005(16) -0.0203(18)
F19 0.0416(19) 0.0207(16) 0.0286(18) -0.0035(14) 0.0059(15) -0.0007(14)
F20 0.099(3) 0.044(2) 0.035(2) 0.015(2) 0.007(2) 0.0233(18)
C2 0.068(5) 0.022(3) 0.019(3) 0.011(3) 0.005(3) 0.012(3)
C3 0.050(4) 0.031(3) 0.029(4) 0.019(3) -0.006(3) 0.001(3)
C5 0.025(3) 0.017(3) 0.016(3) 0.004(2) 0.001(2) -0.007(2)
C6 0.014(3) 0.023(3) 0.015(3) 0.006(2) 0.002(2) -0.001(2)
C7 0.021(3) 0.031(3) 0.016(3) 0.013(3) -0.000(2) -0.002(2)
C8 0.026(3) 0.042(4) 0.021(3) 0.019(3) 0.006(3) 0.006(3)
C9 0.025(3) 0.064(4) 0.014(3) 0.022(3) -0.003(3) -0.009(3)
C10 0.046(4) 0.025(3) 0.027(3) 0.016(3) 0.010(3) -0.003(3)
C11 0.033(3) 0.023(3) 0.017(3) -0.001(3) -0.001(3) -0.003(2)
C12 0.019(3) 0.015(3) 0.020(3) 0.004(2) -0.001(2) 0.001(2)
C13 0.026(3) 0.017(3) 0.010(3) 0.007(2) 0.006(2) 0.001(2)
C14 0.023(3) 0.022(3) 0.018(3) 0.010(2) 0.002(2) 0.003(2)
C15 0.033(3) 0.025(3) 0.028(3) 0.021(3) 0.009(3) 0.002(3)
C16 0.048(4) 0.019(3) 0.022(3) -0.001(3) 0.008(3) -0.004(3)
C17 0.033(3) 0.017(3) 0.023(3) 0.006(3) -0.004(3) -0.004(2)
C18 0.020(3) 0.019(3) 0.014(3) 0.011(2) -0.003(2) 0.000(2)
C19 0.027(3) 0.018(3) 0.018(3) 0.008(2) -0.003(2) 0.001(2)
C20 0.025(3) 0.020(3) 0.021(3) 0.013(3) -0.000(2) -0.006(2)
C21 0.012(3) 0.029(3) 0.030(3) 0.011(2) 0.001(2) 0.007(3)
C22 0.020(3) 0.012(3) 0.021(3) 0.003(2) -0.002(2) 0.004(2)
C23 0.020(3) 0.018(3) 0.014(3) 0.008(2) -0.003(2) -0.002(2)
C24 0.020(3) 0.037(4) 0.028(4) -0.000(3) -0.000(3) -0.017(3)
C25 0.023(3) 0.025(3) 0.020(3) 0.006(3) 0.001(2) 0.002(2)
C26 0.027(3) 0.027(3) 0.045(4) 0.001(3) 0.012(3) -0.007(3)
C27 0.014(3) 0.042(4) 0.038(4) 0.009(3) 0.006(3) -0.002(3)
C28 0.021(3) 0.027(3) 0.037(3) 0.010(3) 0.008(3) -0.006(3)
C29 0.028(3) 0.020(3) 0.029(3) 0.009(3) 0.009(3) -0.005(2)
C30 0.022(3) 0.028(3) 0.028(3) 0.011(3) 0.005(2) 0.003(3)
C31 0.024(3) 0.032(3) 0.032(3) 0.011(3) 0.010(3) 0.010(3)
C32 0.030(3) 0.059(4) 0.031(4) 0.024(3) 0.004(3) 0.003(3)
C33 0.027(3) 0.039(3) 0.030(3) 0.024(3) 0.009(3) -0.002(3)
C34 0.022(3) 0.013(3) 0.028(3) 0.005(2) 0.000(2) -0.007(2)
C35 0.036(3) 0.025(3) 0.028(3) 0.012(3) 0.008(3) 0.004(3)
C36 0.034(3) 0.028(3) 0.039(4) 0.021(3) 0.001(3) -0.004(3)
C37 0.048(4) 0.027(3) 0.026(4) 0.015(3) -0.001(3) 0.007(3)
C38 0.046(4) 0.031(3) 0.025(3) 0.007(3) 0.005(3) 0.002(3)
C39 0.030(3) 0.031(3) 0.030(3) 0.009(3) 0.009(3) 0.001(3)
C40 0.023(3) 0.024(3) 0.056(4) 0.003(3) -0.002(3) 0.001(3)
C41 0.027(3) 0.023(3) 0.035(3) 0.004(2) 0.015(3) 0.006(3)
B1 0.023(3) 0.015(3) 0.018(3) 0.005(3) 0.002(3) 0.002(3)
C44 0.037(4) 0.040(4) 0.036(4) 0.021(3) 0.009(3) -0.006(3)
C4 0.033(3) 0.023(3) 0.021(3) 0.012(3) 0.004(3) 0.007(2)
Cl2 0.075(3) 0.130(5) 0.139(6) 0.064(3) 0.043(3) 0.076(4)
Cl1 0.133(7) 0.110(5) 0.091(6) 0.013(5) 0.023(4) 0.031(4)
C100 0.053(13) 0.17(2) 0.093(18) 0.050(13) 0.008(11) 0.076(17)

loop_
_atom_type_symbol
_atom_type_scat_dispersion_real
_atom_type_scat_dispersion_imag
_atom_type_scat_Cromer_Mann_a1
_atom_type_scat_Cromer_Mann_a2
_atom_type_scat_Cromer_Mann_a3
_atom_type_scat_Cromer_Mann_a4
_atom_type_scat_Cromer_Mann_b1
_atom_type_scat_Cromer_Mann_b2
_atom_type_scat_Cromer_Mann_b3
_atom_type_scat_Cromer_Mann_b4
_atom_type_scat_Cromer_Mann_c
_atom_type_scat_source
_atom_type_scat_dispersion_source
C 0.00347 0.00161 2.31000 1.02000 1.58860 0.86500 20.84390 10.20750 0.56870 51.65120 0.215599998832 'International Tables Volume C Table 6.1.1.4 (pp. 500-502)' 'Henke, Gullikson and Davis, At. Data and Nucl. Data Tables, 1993, 54, 2'
B 0.00141 0.00067 2.05450 1.33260 1.09790 0.70680 23.21850 1.02100 60.34980 0.14030 -0.193200007081 'International Tables Volume C Table 6.1.1.4 (pp. 500-502)' 'Henke, Gullikson and Davis, At. Data and Nucl. Data Tables, 1993, 54, 2'
Cl 0.14873 0.16029 11.46040 7.19640 6.25560 1.64550 0.01040 1.16620 18.51940 47.77840 -9.55739974976 'International Tables Volume C Table 6.1.1.4 (pp. 500-502)' 'Henke, Gullikson and Davis, At. Data and Nucl. Data Tables, 1993, 54, 2'
H 0.00000 0.00000 0.49300 0.32291 0.14019 0.04081 10.51090 26.12570 3.14236 57.79970 0.0030380000826 'International Tables Volume C Table 6.1.1.4 (pp. 500-502)' 'Henke, Gullikson and Davis, At. Data and Nucl. Data Tables, 1993, 54, 2'
F 0.01794 0.01033 3.53920 2.64120 1.51700 1.02430 10.28250 4.29440 0.26150 26.14760 0.277599990368 'International Tables Volume C Table 6.1.1.4 (pp. 500-502)' 'Henke, Gullikson and Davis, At. Data and Nucl. Data Tables, 1993, 54, 2'
P 0.10434 0.09671 6.43450 4.17910 1.78000 1.49080 1.90670 27.15700 0.52600 68.16450 1.11489999294 'International Tables Volume C Table 6.1.1.4 (pp. 500-502)' 'Henke, Gullikson and Davis, At. Data and Nucl. Data Tables, 1993, 54, 2'
Fe 0.35822 0.84933 11.76950 7.35730 3.52220 2.30450 4.76110 0.30720 15.35350 76.88050 1.03690004349 'International Tables Volume C Table 6.1.1.4 (pp. 500-502)' 'Henke, Gullikson and Davis, At. Data and Nucl. Data Tables, 1993, 54, 2'

loop_
_geom_angle_atom_site_label_1
_geom_angle_atom_site_label_2
_geom_angle_atom_site_label_3
_geom_angle
C26 Fe1 P1 110.63(16)
C27 Fe1 P1 110.33(15)
C27 Fe1 C26 39.68(19)
C28 Fe1 P1 73.22(14)
C28 Fe1 C26 68.1(2)
C28 Fe1 C27 40.13(18)
C29 Fe1 P1 44.00(14)
C29 Fe1 C26 69.5(2)
C29 Fe1 C27 69.0(2)
C29 Fe1 C28 42.01(19)
C30 Fe1 P1 44.11(14)
C30 Fe1 C26 147.2(2)
C30 Fe1 C27 150.9(2)
C30 Fe1 C28 110.8(2)
C30 Fe1 C29 88.1(2)
C31 Fe1 P1 73.08(15)
C31 Fe1 C26 168.4(2)
C31 Fe1 C27 128.9(2)
C31 Fe1 C28 103.6(2)
C31 Fe1 C29 110.3(2)
C31 Fe1 C30 42.32(19)
C32 Fe1 P1 110.10(15)
C32 Fe1 C26 139.1(2)
C32 Fe1 C27 124.4(2)
C32 Fe1 C28 128.3(2)
C32 Fe1 C29 150.1(2)
C32 Fe1 C30 69.0(2)
C32 Fe1 C31 39.85(19)
C33 Fe1 P1 73.36(15)
C33 Fe1 C26 121.5(2)
C33 Fe1 C27 161.2(2)
C33 Fe1 C28 146.4(2)
C33 Fe1 C29 107.6(2)
C33 Fe1 C30 42.03(19)
C33 Fe1 C31 69.9(2)
C33 Fe1 C32 68.2(2)
C41 Fe1 P1 73.32(15)
C41 Fe1 C26 40.25(19)
C41 Fe1 C27 67.8(2)
C41 Fe1 C28 69.9(2)
C41 Fe1 C29 42.46(19)
C41 Fe1 C30 107.3(2)
C41 Fe1 C31 146.2(2)
C41 Fe1 C32 161.8(2)
C41 Fe1 C33 96.8(2)
C44 Fe1 P1 110.90(15)
C44 Fe1 C26 118.7(2)
C44 Fe1 C27 138.6(2)
C44 Fe1 C28 167.9(2)
C44 Fe1 C29 148.0(2)
C44 Fe1 C30 69.3(2)
C44 Fe1 C31 68.0(2)
C44 Fe1 C32 39.8(2)
C44 Fe1 C33 40.65(19)
C44 Fe1 C41 122.0(2)
C29 P1 Fe1 50.74(16)
C30 P1 Fe1 50.12(15)
C30 P1 C29 100.8(2)
C34 P1 Fe1 127.75(15)
C34 P1 C29 112.0(2)
C34 P1 C30 111.3(2)
C40 P1 Fe1 121.70(18)
C40 P1 C29 111.1(2)
C40 P1 C30 110.7(3)
C40 P1 C34 110.5(2)
C3 C2 F20 121.5(6)
C16 C2 F20 119.5(6)
C16 C2 C3 119.0(5)
C2 C3 F10 119.5(5)
C4 C3 F10 120.3(5)
C4 C3 C2 120.2(5)
B1 C5 C17 118.8(4)
C4 C5 C17 113.4(5)
C4 C5 B1 127.6(4)
C25 C6 C7 112.7(4)
B1 C6 C7 118.3(4)
B1 C6 C25 128.9(4)
C6 C7 F16 119.4(4)
C8 C7 F16 115.6(4)
C8 C7 C6 125.0(5)
C7 C8 F17 120.7(5)
C9 C8 F17 119.8(5)
C9 C8 C7 119.4(5)
C8 C9 F1 121.1(5)
C24 C9 F1 120.0(5)
C24 C9 C8 118.9(5)
C11 C10 F2 121.0(5)
C15 C10 F2 120.6(5)
C15 C10 C11 118.3(5)
C10 C11 F3 119.4(5)
C12 C11 F3 120.9(5)
C12 C11 C10 119.7(5)
C11 C12 F4 116.3(4)
C13 C12 F4 119.0(4)
C13 C12 C11 124.7(4)
C14 C13 C12 112.6(4)
B1 C13 C12 119.5(4)
B1 C13 C14 127.6(4)
C13 C14 F5 120.5(4)
C15 C14 F5 114.9(4)
C15 C14 C13 124.5(5)
C10 C15 F6 120.0(4)
C14 C15 F6 120.0(4)
C14 C15 C10 120.0(5)
C2 C16 F9 121.0(5)
C17 C16 F9 120.0(5)
C17 C16 C2 119.0(5)
C5 C17 F8 119.8(5)
C16 C17 F8 115.8(5)
C16 C17 C5 124.4(5)
C23 C18 C19 112.8(4)
B1 C18 C19 118.9(4)
B1 C18 C23 128.0(4)
C18 C19 F11 119.1(4)
C20 C19 F11 115.6(4)
C20 C19 C18 125.3(4)
C19 C20 F12 120.8(4)
C21 C20 F12 120.2(4)
C21 C20 C19 119.0(4)
C20 C21 F13 120.9(4)
C22 C21 F13 120.2(4)
C22 C21 C20 118.9(5)
C21 C22 F14 119.7(4)
C23 C22 F14 120.4(4)
C23 C22 C21 119.9(4)
C18 C23 F15 120.9(4)
C22 C23 F15 114.9(4)
C22 C23 C18 124.1(4)
C9 C24 F18 120.2(5)
C25 C24 F18 120.1(5)
C25 C24 C9 119.7(5)
C6 C25 F19 121.0(4)
C24 C25 F19 114.8(4)
C24 C25 C6 124.1(5)
H26 C26 Fe1 125.87(14)
C27 C26 Fe1 70.4(3)
C27 C26 H26 125.9(3)
C41 C26 Fe1 67.4(3)
C41 C26 H26 125.9(3)
C41 C26 C27 108.2(4)
C26 C27 Fe1 69.9(3)
H27 C27 Fe1 125.39(15)
H27 C27 C26 125.4(3)
C28 C27 Fe1 67.9(3)
C28 C27 C26 109.1(5)
C28 C27 H27 125.4(3)
C27 C28 Fe1 72.0(3)
H28 C28 Fe1 125.94(15)
H28 C28 C27 125.9(3)
C29 C28 Fe1 68.0(3)
C29 C28 C27 108.1(4)
C29 C28 H28 125.9(3)
P1 C29 Fe1 85.3(2)
C28 C29 Fe1 70.0(3)
C28 C29 P1 117.8(4)
C41 C29 Fe1 69.1(3)
C41 C29 P1 117.0(3)
C41 C29 C28 105.9(4)
P1 C30 Fe1 85.8(2)
C31 C30 Fe1 70.5(3)
C31 C30 P1 117.2(3)
C33 C30 Fe1 70.4(3)
C33 C30 P1 118.2(4)
C33 C30 C31 107.1(4)
C30 C31 Fe1 67.1(3)
H31 C31 Fe1 126.08(14)
H31 C31 C30 126.1(3)
C32 C31 Fe1 72.2(3)
C32 C31 C30 107.8(5)
C32 C31 H31 126.1(3)
C31 C32 Fe1 68.0(3)
H32 C32 Fe1 125.44(14)
H32 C32 C31 125.4(3)
C44 C32 Fe1 69.7(3)
C44 C32 C31 109.0(5)
C44 C32 H32 125.4(3)
C30 C33 Fe1 67.6(3)
H33 C33 Fe1 126.16(15)
H33 C33 C30 126.2(3)
C44 C33 Fe1 71.7(3)
C44 C33 C30 107.7(4)
C44 C33 H33 126.2(3)
C35 C34 P1 119.0(4)
C39 C34 P1 121.0(4)
C39 C34 C35 119.8(5)
H35 C35 C34 119.9(3)
C36 C35 C34 120.1(5)
C36 C35 H35 119.9(3)
H36 C36 C35 120.2(3)
C37 C36 C35 119.5(5)
C37 C36 H36 120.2(3)
H37 C37 C36 119.7(3)
C38 C37 C36 120.6(5)
C38 C37 H37 119.7(3)
H38 C38 C37 119.6(3)
C39 C38 C37 120.8(5)
C39 C38 H38 119.6(3)
C38 C39 C34 119.2(5)
H39 C39 C34 120.4(3)
H39 C39 C38 120.4(3)
H40a C40 P1 109.5
H40b C40 P1 109.5
H40b C40 H40a 109.5
H40c C40 P1 109.5
H40c C40 H40a 109.5
H40c C40 H40b 109.5
C26 C41 Fe1 72.3(3)
C29 C41 Fe1 68.5(3)
C29 C41 C26 108.7(5)
H41 C41 Fe1 125.67(14)
H41 C41 C26 125.7(3)
H41 C41 C29 125.7(3)
C6 B1 C5 113.4(4)
C13 B1 C5 102.3(4)
C13 B1 C6 112.1(4)
C18 B1 C5 113.3(4)
C18 B1 C6 101.7(4)
C18 B1 C13 114.5(4)
C32 C44 Fe1 70.5(3)
C33 C44 Fe1 67.6(3)
C33 C44 C32 108.3(5)
H44 C44 Fe1 125.81(15)
H44 C44 C32 125.8(3)
H44 C44 C33 125.8(3)
C3 C4 F7 114.8(5)
C5 C4 F7 121.1(4)
C5 C4 C3 124.0(5)
Cl1 C100 Cl2 112.9
H10a C100 Cl2 109.0(7)
H10a C100 Cl1 109.0(6)
H10b C100 Cl2 109.0(7)
H10b C100 Cl1 109.0(6)
H10b C100 H10a 107.79039418(4)

loop_
_geom_bond_atom_site_label_1
_geom_bond_atom_site_label_2
_geom_bond_distance
Fe1 P1 2.5792(16)
Fe1 C26 2.076(5)
Fe1 C27 2.084(5)
Fe1 C28 2.031(5)
Fe1 C29 2.004(5)
Fe1 C30 1.985(5)
Fe1 C31 2.031(5)
Fe1 C32 2.085(5)
Fe1 C33 2.022(4)
Fe1 C41 2.012(5)
Fe1 C44 2.075(5)
P1 C29 1.798(5)
P1 C30 1.800(5)
P1 C34 1.770(5)
P1 C40 1.782(5)
F1 C9 1.353(5)
F2 C10 1.342(5)
F3 C11 1.351(5)
F4 C12 1.356(5)
F5 C14 1.356(5)
F6 C15 1.349(5)
F7 C4 1.359(5)
F8 C17 1.352(5)
F9 C16 1.351(6)
F10 C3 1.352(6)
F11 C19 1.365(5)
F12 C20 1.353(5)
F13 C21 1.347(5)
F14 C22 1.340(5)
F15 C23 1.358(5)
F16 C7 1.360(5)
F17 C8 1.352(6)
F18 C24 1.347(5)
F19 C25 1.357(5)
F20 C2 1.346(6)
C2 C3 1.360(7)
C2 C16 1.367(7)
C3 C4 1.373(7)
C5 C17 1.381(6)
C5 B1 1.651(7)
C5 C4 1.377(6)
C6 C7 1.387(6)
C6 C25 1.380(6)
C6 B1 1.657(7)
C7 C8 1.365(6)
C8 C9 1.365(7)
C9 C24 1.366(7)
C10 C11 1.371(7)
C10 C15 1.369(7)
C11 C12 1.379(6)
C12 C13 1.385(6)
C13 C14 1.389(6)
C13 B1 1.658(7)
C14 C15 1.376(6)
C16 C17 1.384(7)
C18 C19 1.395(6)
C18 C23 1.381(6)
C18 B1 1.659(7)
C19 C20 1.367(6)
C20 C21 1.371(6)
C21 C22 1.373(6)
C22 C23 1.380(6)
C24 C25 1.383(7)
C26 H26 1.0000
C26 C27 1.412(7)
C26 C41 1.408(7)
C27 H27 1.0000
C27 C28 1.413(7)
C28 H28 1.0000
C28 C29 1.447(7)
C29 C41 1.455(6)
C30 C31 1.450(7)
C30 C33 1.437(7)
C31 H31 1.0000
C31 C32 1.404(7)
C32 H32 1.0000
C32 C44 1.417(7)
C33 H33 1.0000
C33 C44 1.424(7)
C34 C35 1.388(6)
C34 C39 1.396(7)
C35 H35 0.9500
C35 C36 1.382(7)
C36 H36 0.9500
C36 C37 1.376(7)
C37 H37 0.9500
C37 C38 1.372(7)
C38 H38 0.9500
C38 C39 1.375(7)
C39 H39 0.9500
C40 H40a 0.9800
C40 H40b 0.9800
C40 H40c 0.9800
C41 H41 1.0000
C44 H44 1.0000
Cl2 C100 1.7601
Cl1 C100 1.7603
C100 H10a 0.9900
C100 H10b 0.9900
